data_7700463
loop_
_publ_author_name
'Boulkedid, Ahlem-Linda'
'Beghidja, Adel'
'Beghidja, Chahrazed'
'Guari, Yannick'
'Larionova, Joulia'
'Long, J\'er\^ome'

_publ_section_title
;
 Synthesis, structure and magnetic properties of a series of dinuclear
 heteroleptic Zn<sup>2+</sup>/Ln<sup>3+</sup> Schiff base complexes:
 effect of lanthanide ions on the slow relaxation of magnetization.
;
_journal_issue 31
_journal_name_full 'Dalton transactions (Cambridge, England : 2003)'
_journal_page_first 11637
_journal_page_last 11641
_journal_paper_doi 10.1039/c9dt02228g
_journal_volume 48
_journal_year 2019
_chemical_formula_moiety 'C26 H27 Cl Dy N3 O11 Zn, H2 O'
_chemical_formula_sum 'C26 H29 Cl Dy N3 O12 Zn'
_chemical_formula_weight 838.84
_space_group_crystal_system monoclinic
_space_group_IT_number 14
_space_group_name_Hall '-P 2ybc'
_space_group_name_H-M_alt 'P 1 21/c 1'
_symmetry_space_group_name_Hall '-P 2ybc'
_symmetry_space_group_name_H-M 'P 1 21/c 1'
_atom_sites_solution_hydrogens mixed
_atom_sites_solution_primary direct
_audit_creation_date 2019-04-27
_audit_creation_method
;
Olex2 1.2
(compiled May 18 2018 14:05:52 for OlexSys, GUI svn.r5506)
;
_audit_update_record
;
2019-04-30 deposited with the CCDC.    2019-07-05 downloaded from the CCDC.
;
_cell_angle_alpha 90
_cell_angle_beta 91.124(15)
_cell_angle_gamma 90
_cell_formula_units_Z 4
_cell_length_a 8.764(2)
_cell_length_b 14.599(5)
_cell_length_c 23.079(8)
_cell_measurement_reflns_used 6239
_cell_measurement_temperature 296.15
_cell_measurement_theta_max 29.66
_cell_measurement_theta_min 2.79
_cell_volume 2952.3(16)
_computing_cell_refinement 'SAINT v8.34A (Bruker, 2013)'
_computing_data_reduction 'SAINT v8.34A (Bruker, 2013)'
_computing_molecular_graphics 'Olex2 (Dolomanov et al., 2009)'
_computing_publication_material 'Olex2 (Dolomanov et al., 2009)'
_computing_structure_refinement 'ShelXL (Sheldrick, 2015)'
_computing_structure_solution 'ShelXS (Sheldrick, 2008)'
_diffrn_ambient_temperature 296.15
_diffrn_measured_fraction_theta_full 0.961
_diffrn_measured_fraction_theta_max 0.958
_diffrn_measurement_device_type 'Bruker APEX-II CCD'
_diffrn_measurement_method '\f and \w scans'
_diffrn_radiation_type MoK\a
_diffrn_radiation_wavelength 0.71073
_diffrn_reflns_av_R_equivalents 0.0292
_diffrn_reflns_av_unetI/netI 0.0383
_diffrn_reflns_Laue_measured_fraction_full 0.961
_diffrn_reflns_Laue_measured_fraction_max 0.958
_diffrn_reflns_limit_h_max 11
_diffrn_reflns_limit_h_min -11
_diffrn_reflns_limit_k_max 8
_diffrn_reflns_limit_k_min -19
_diffrn_reflns_limit_l_max 30
_diffrn_reflns_limit_l_min -30
_diffrn_reflns_number 18007
_diffrn_reflns_point_group_measured_fraction_full 0.961
_diffrn_reflns_point_group_measured_fraction_max 0.958
_diffrn_reflns_theta_full 26.000
_diffrn_reflns_theta_max 28.281
_diffrn_reflns_theta_min 3.728
_diffrn_standards_number 0
_exptl_absorpt_coefficient_mu 3.483
_exptl_absorpt_correction_T_max 0.7465
_exptl_absorpt_correction_T_min 0.6247
_exptl_absorpt_correction_type multi-scan
_exptl_absorpt_process_details
;
SADABS-2014/5 (Bruker,2014) was used for absorption correction.
wR2(int) was 0.0720 before and 0.0419 after correction.
The Ratio of minimum to maximum transmission is 0.8368.
The \l/2 correction factor is 0.00150.
;
_exptl_crystal_colour yellow
_exptl_crystal_colour_primary yellow
_exptl_crystal_density_diffrn 1.887
_exptl_crystal_description block
_exptl_crystal_F_000 1660
_exptl_crystal_preparation 'Magnetic properties'
_exptl_crystal_size_max 0.18
_exptl_crystal_size_mid 0.16
_exptl_crystal_size_min 0.13
_refine_diff_density_max 1.060
_refine_diff_density_min -1.124
_refine_diff_density_rms 0.101
_refine_ls_extinction_method none
_refine_ls_goodness_of_fit_ref 1.020
_refine_ls_hydrogen_treatment constr
_refine_ls_matrix_type full
_refine_ls_number_parameters 402
_refine_ls_number_reflns 7034
_refine_ls_number_restraints 0
_refine_ls_restrained_S_all 1.020
_refine_ls_R_factor_all 0.0414
_refine_ls_R_factor_gt 0.0297
_refine_ls_shift/su_max 0.001
_refine_ls_shift/su_mean 0.000
_refine_ls_structure_factor_coef Fsqd
_refine_ls_weighting_details 'w=1/[\s^2^(Fo^2^)+(0.0462P)^2^+0.2245P] where P=(Fo^2^+2Fc^2^)/3'
_refine_ls_weighting_scheme calc
_refine_ls_wR_factor_gt 0.0769
_refine_ls_wR_factor_ref 0.0830
_reflns_Friedel_coverage 0.000
_reflns_number_gt 5737
_reflns_number_total 7034
_reflns_threshold_expression 'I > 2\s(I)'
_cod_data_source_file c9dt02228g2.cif
_cod_data_source_block MA10
_cod_depositor_comments 'Adding full bibliography for 7700463--7700465.cif.'
_cod_database_code 7700463
_shelx_shelxl_version_number 2018/3
_shelx_space_group_comment
;
The symmetry employed for this shelxl refinement is uniquely defined
by the following loop, which should always be used as a source of
symmetry information in preference to the above space-group names.
They are only intended as comments.
;
_shelx_estimated_absorpt_t_max 0.660
_shelx_estimated_absorpt_t_min 0.573
_olex2_refinement_description
;
1. Fixed Uiso
 At 1.2 times of:
  All C(H) groups, All C(H,H) groups, All C(H,H,H,H) groups
 At 1.5 times of:
  All C(H,H,H) groups, All O(H,H) groups
2. Rigid bond restraints
 C9
 with sigma for 1-2 distances of 0.01 and sigma for 1-3 distances of 0.01
3. Uiso/Uaniso restraints and constraints
C9: within 1.7A with sigma of 0.04 and sigma for terminal atoms of 0.08
Uanis(N1) = Uanis(C9)
Uanis(C10B) = Uanis(C10A)
4. Others
 Sof(H9AA)=Sof(H9AB)=Sof(C10B)=Sof(H10C)=Sof(H10D)=1-FVAR(1)
 Sof(H9BC)=Sof(H9BD)=Sof(C10A)=Sof(H10A)=Sof(H10B)=FVAR(1)
5.a Free rotating group:
 O2W(H2WA,H2WB)
5.b Rotating group:
 O1W(H1WA,H1WB)
5.c Secondary CH2 refined with riding coordinates:
 C9(H9BC,H9BD), C9(H9AA,H9AB), C10A(H10A,H10B), C10B(H10C,H10D)
5.d Aromatic/amide H refined with riding coordinates:
 C3(H3), C4(H4), C5(H5), C8(H8), C11(H11), C13(H13), C14(H14), C15(H15),
 C19(H19), C23(H23), C24(H24), C25(H25)
5.e Idealised Me refined as rotating group:
 C1(H1A,H1B,H1C), C18(H18A,H18B,H18C), C26(H26A,H26B,H26C)
;
_olex2_submission_original_sample_id MA10
_olex2_submission_special_instructions 'No special instructions were received'

loop_
_space_group_symop_operation_xyz
'x, y, z'
'-x, y+1/2, -z+1/2'
'-x, -y, -z'
'x, -y-1/2, z-1/2'

loop_
_atom_site_label
_atom_site_type_symbol
_atom_site_fract_x
_atom_site_fract_y
_atom_site_fract_z
_atom_site_U_iso_or_equiv
_atom_site_adp_type
_atom_site_occupancy
_atom_site_site_symmetry_order
_atom_site_calc_flag
_atom_site_refinement_flags_posn
_atom_site_refinement_flags_adp
_atom_site_refinement_flags_occupancy
_atom_site_disorder_assembly
_atom_site_disorder_group
Dy1 Dy 0.26044(2) 0.60625(2) 0.30085(2) 0.02896(6) Uani 1 1 d . . . . .
Zn1 Zn 0.27046(4) 0.72572(3) 0.42955(2) 0.03212(10) Uani 1 1 d . . . . .
Cl1 Cl 0.18719(11) 0.86677(7) 0.40330(5) 0.0456(2) Uani 1 1 d . . . . .
O1 O -0.0431(3) 0.58063(18) 0.30664(11) 0.0392(6) Uani 1 1 d . . . . .
O1W O 0.1690(3) 0.75492(19) 0.28401(13) 0.0494(7) Uani 1 1 d . . . . .
H1WA H 0.114960 0.772177 0.312495 0.074 Uiso 1 1 d GR . . . .
H1WB H 0.106253 0.754206 0.255156 0.074 Uiso 1 1 d GR . . . .
O2 O 0.1394(3) 0.63250(17) 0.38733(10) 0.0333(5) Uani 1 1 d . . . . .
O3 O 0.4118(2) 0.68454(16) 0.36472(10) 0.0323(5) Uani 1 1 d . . . . .
O4 O 0.4844(3) 0.70875(19) 0.25818(11) 0.0430(6) Uani 1 1 d . . . . .
O5 O 0.4509(3) 0.51700(18) 0.25187(11) 0.0409(6) Uani 1 1 d . . . . .
O6 O 0.1867(3) 0.59713(18) 0.20933(11) 0.0409(6) Uani 1 1 d . . . . .
O7 O 0.0029(3) 0.6217(2) 0.12007(13) 0.0552(8) Uani 1 1 d . . . . .
O8 O 0.1784(3) 0.44762(18) 0.31739(13) 0.0451(6) Uani 1 1 d . . . . .
O9 O 0.3693(3) 0.4835(2) 0.37118(13) 0.0494(7) Uani 1 1 d . . . . .
O10 O 0.2609(4) 0.3509(2) 0.38093(15) 0.0599(8) Uani 1 1 d . . . . .
N1 N 0.1828(4) 0.6779(2) 0.50522(14) 0.0513(7) Uani 1 1 d . . . . .
N2 N 0.4614(4) 0.7357(2) 0.48046(14) 0.0464(8) Uani 1 1 d . . . . .
N3 N 0.2701(3) 0.4254(2) 0.35733(14) 0.0383(7) Uani 1 1 d . . . . .
C1 C -0.1364(5) 0.5457(4) 0.2606(2) 0.0589(12) Uani 1 1 d . . . . .
H1A H -0.085266 0.553559 0.224542 0.088 Uiso 1 1 calc GR . . . .
H1B H -0.231596 0.578334 0.259255 0.088 Uiso 1 1 calc GR . . . .
H1C H -0.155491 0.481807 0.266949 0.088 Uiso 1 1 calc GR . . . .
C2 C -0.1003(4) 0.5753(2) 0.36205(17) 0.0341(8) Uani 1 1 d . . . . .
C3 C -0.2439(4) 0.5458(3) 0.3768(2) 0.0424(9) Uani 1 1 d . . . . .
H3 H -0.312330 0.526042 0.348168 0.051 Uiso 1 1 calc R . . . .
C4 C -0.2867(4) 0.5458(3) 0.4347(2) 0.0496(11) Uani 1 1 d . . . . .
H4 H -0.383702 0.526005 0.444463 0.060 Uiso 1 1 calc R . . . .
C5 C -0.1889(4) 0.5741(3) 0.4764(2) 0.0462(10) Uani 1 1 d . . . . .
H5 H -0.218769 0.572584 0.514806 0.055 Uiso 1 1 calc R . . . .
C6 C -0.0423(4) 0.6059(2) 0.46318(17) 0.0357(8) Uani 1 1 d . . . . .
C7 C 0.0035(4) 0.6065(2) 0.40484(16) 0.0301(7) Uani 1 1 d . . . . .
C8 C 0.0589(5) 0.6331(3) 0.51107(17) 0.0438(9) Uani 1 1 d . . . . .
H8 H 0.031383 0.616699 0.548376 0.053 Uiso 1 1 calc R . . . .
C9 C 0.2766(5) 0.6999(3) 0.55542(17) 0.0513(7) Uani 1 1 d . U . . .
H9BC H 0.301066 0.643679 0.575949 0.062 Uiso 0.440(9) 1 calc R . P A 2
H9BD H 0.217913 0.738140 0.581184 0.062 Uiso 0.440(9) 1 calc R . P A 2
H9AA H 0.249156 0.760019 0.569826 0.062 Uiso 0.560(9) 1 calc R . P A 1
H9AB H 0.258934 0.655577 0.585861 0.062 Uiso 0.560(9) 1 calc R . P A 1
C10A C 0.4299(12) 0.7509(8) 0.5412(5) 0.0454(15) Uani 0.440(9) 1 d . . P A 2
H10A H 0.419845 0.815987 0.548786 0.054 Uiso 0.440(9) 1 calc R . P A 2
H10B H 0.512816 0.727191 0.565275 0.054 Uiso 0.440(9) 1 calc R . P A 2
C10B C 0.4292(9) 0.6992(6) 0.5411(3) 0.0454(15) Uani 0.560(9) 1 d . . P A 1
H10C H 0.466831 0.636812 0.543923 0.054 Uiso 0.560(9) 1 calc R . P A 1
H10D H 0.485886 0.735717 0.569262 0.054 Uiso 0.560(9) 1 calc R . P A 1
C11 C 0.5950(4) 0.7537(3) 0.46186(19) 0.0457(10) Uani 1 1 d . . . . .
H11 H 0.673082 0.760956 0.489329 0.055 Uiso 1 1 calc R . . . .
C12 C 0.6338(4) 0.7636(2) 0.40182(18) 0.0376(8) Uani 1 1 d . . . . .
C13 C 0.7723(4) 0.8059(3) 0.3871(2) 0.0498(11) Uani 1 1 d . . . . .
H13 H 0.838933 0.824428 0.416714 0.060 Uiso 1 1 calc R . . . .
C14 C 0.8121(4) 0.8206(3) 0.3311(2) 0.0549(12) Uani 1 1 d . . . . .
H14 H 0.902420 0.851084 0.323151 0.066 Uiso 1 1 calc R . . . .
C15 C 0.7188(4) 0.7903(3) 0.2862(2) 0.0478(10) Uani 1 1 d . . . . .
H15 H 0.745571 0.799994 0.247862 0.057 Uiso 1 1 calc R . . . .
C16 C 0.5853(4) 0.7453(2) 0.29913(17) 0.0363(8) Uani 1 1 d . . . . .
C17 C 0.5405(3) 0.7308(2) 0.35646(16) 0.0308(7) Uani 1 1 d . . . . .
C18 C 0.4869(6) 0.7475(4) 0.2019(2) 0.0748(16) Uani 1 1 d . . . . .
H18A H 0.399706 0.726492 0.179798 0.112 Uiso 1 1 calc GR . . . .
H18B H 0.578502 0.729072 0.182965 0.112 Uiso 1 1 calc GR . . . .
H18C H 0.484022 0.813035 0.204763 0.112 Uiso 1 1 calc GR . . . .
C19 C 0.4708(4) 0.4999(3) 0.19968(18) 0.0404(8) Uani 1 1 d . . . . .
H19 H 0.559711 0.468375 0.191036 0.049 Uiso 1 1 calc R . . . .
C20 C 0.3739(4) 0.5229(2) 0.15179(16) 0.0360(8) Uani 1 1 d . . . . .
C21 C 0.2325(4) 0.5673(2) 0.15942(15) 0.0332(7) Uani 1 1 d . . . . .
C22 C 0.1394(4) 0.5786(3) 0.10954(17) 0.0390(8) Uani 1 1 d . . . . .
C23 C 0.1856(5) 0.5502(3) 0.05569(17) 0.0465(9) Uani 1 1 d . . . . .
H23 H 0.120864 0.558243 0.023695 0.056 Uiso 1 1 calc R . . . .
C24 C 0.3271(5) 0.5098(3) 0.04848(18) 0.0530(11) Uani 1 1 d . . . . .
H24 H 0.358108 0.492614 0.011748 0.064 Uiso 1 1 calc R . . . .
C25 C 0.4203(5) 0.4955(3) 0.09538(18) 0.0470(10) Uani 1 1 d . . . . .
H25 H 0.514746 0.467715 0.090712 0.056 Uiso 1 1 calc R . . . .
C26 C -0.1068(6) 0.6268(4) 0.0741(2) 0.0709(15) Uani 1 1 d . . . . .
H26A H -0.065217 0.660815 0.042523 0.106 Uiso 1 1 calc GR . . . .
H26B H -0.196847 0.656951 0.087482 0.106 Uiso 1 1 calc GR . . . .
H26C H -0.132413 0.566074 0.061298 0.106 Uiso 1 1 calc GR . . . .
O2W O 0.0462(4) 0.7945(3) 0.18174(16) 0.0786(11) Uani 1 1 d . . . . .
H2WA H -0.019354 0.837376 0.180546 0.118 Uiso 1 1 d G . . . .
H2WB H 0.030133 0.757995 0.153638 0.118 Uiso 1 1 d G . . . .

loop_
_atom_site_aniso_label
_atom_site_aniso_U_11
_atom_site_aniso_U_22
_atom_site_aniso_U_33
_atom_site_aniso_U_23
_atom_site_aniso_U_13
_atom_site_aniso_U_12
Dy1 0.02797(10) 0.03622(10) 0.02258(9) -0.00310(6) -0.00266(6) 0.00117(6)
Zn1 0.0325(2) 0.0386(2) 0.0252(2) -0.00222(16) -0.00246(16) -0.00053(16)
Cl1 0.0518(6) 0.0375(5) 0.0468(6) -0.0038(4) -0.0126(4) 0.0033(4)
O1 0.0257(12) 0.0532(15) 0.0384(15) -0.0070(12) -0.0033(11) -0.0016(10)
O1W 0.0603(17) 0.0501(16) 0.0374(15) -0.0033(13) -0.0092(13) 0.0184(13)
O2 0.0284(12) 0.0447(14) 0.0268(12) -0.0071(10) 0.0022(10) -0.0058(10)
O3 0.0260(11) 0.0422(14) 0.0287(12) -0.0029(10) -0.0002(9) -0.0061(9)
O4 0.0461(14) 0.0501(16) 0.0329(14) 0.0015(12) 0.0038(11) -0.0126(12)
O5 0.0361(13) 0.0512(16) 0.0352(14) -0.0021(12) -0.0021(11) 0.0096(11)
O6 0.0373(13) 0.0580(17) 0.0273(13) -0.0094(11) -0.0054(11) 0.0109(12)
O7 0.0536(17) 0.074(2) 0.0373(16) -0.0101(14) -0.0177(14) 0.0135(14)
O8 0.0392(15) 0.0405(15) 0.0551(18) -0.0044(13) -0.0085(13) -0.0020(11)
O9 0.0474(16) 0.0523(17) 0.0480(17) -0.0034(13) -0.0109(13) -0.0079(13)
O10 0.077(2) 0.0412(17) 0.062(2) 0.0092(15) 0.0041(16) 0.0017(15)
N1 0.0764(19) 0.0500(16) 0.0272(13) -0.0012(11) -0.0039(12) -0.0127(14)
N2 0.0384(18) 0.070(2) 0.0303(17) -0.0063(16) -0.0105(14) 0.0101(16)
N3 0.0370(17) 0.0419(17) 0.0361(17) -0.0055(14) 0.0047(14) 0.0051(13)
C1 0.040(2) 0.087(3) 0.050(3) -0.017(2) -0.015(2) -0.005(2)
C2 0.0252(16) 0.0334(17) 0.044(2) 0.0012(15) 0.0005(15) 0.0039(13)
C3 0.0271(17) 0.0359(19) 0.064(3) 0.0063(18) -0.0025(17) 0.0020(14)
C4 0.0304(19) 0.051(2) 0.068(3) 0.011(2) 0.017(2) 0.0008(16)
C5 0.042(2) 0.046(2) 0.052(3) 0.0132(19) 0.0193(19) 0.0041(17)
C6 0.0361(19) 0.0352(18) 0.036(2) 0.0066(15) 0.0079(15) 0.0067(14)
C7 0.0259(16) 0.0283(16) 0.0361(19) 0.0025(14) 0.0044(14) 0.0021(12)
C8 0.063(3) 0.040(2) 0.0292(19) 0.0039(16) 0.0143(18) 0.0038(18)
C9 0.0764(19) 0.0500(16) 0.0272(13) -0.0012(11) -0.0039(12) -0.0127(14)
C10A 0.055(3) 0.043(4) 0.037(3) -0.006(4) -0.022(2) 0.006(4)
C10B 0.055(3) 0.043(4) 0.037(3) -0.006(4) -0.022(2) 0.006(4)
C11 0.038(2) 0.052(2) 0.047(2) -0.0131(19) -0.0198(18) 0.0084(17)
C12 0.0287(17) 0.0331(18) 0.051(2) -0.0034(16) -0.0084(16) 0.0031(13)
C13 0.0267(18) 0.043(2) 0.079(3) -0.008(2) -0.0104(19) -0.0019(15)
C14 0.0254(19) 0.044(2) 0.096(4) -0.003(2) 0.003(2) -0.0086(16)
C15 0.039(2) 0.046(2) 0.059(3) 0.008(2) 0.0132(19) -0.0015(17)
C16 0.0310(18) 0.0334(18) 0.045(2) 0.0030(15) 0.0048(16) -0.0007(13)
C17 0.0239(16) 0.0284(16) 0.0400(19) -0.0014(14) -0.0019(14) 0.0005(12)
C18 0.094(4) 0.097(4) 0.034(2) 0.017(2) -0.003(2) -0.039(3)
C19 0.0311(18) 0.045(2) 0.045(2) -0.0049(17) 0.0046(16) 0.0048(15)
C20 0.0407(19) 0.0359(18) 0.0315(19) -0.0037(15) 0.0024(15) -0.0026(15)
C21 0.0401(19) 0.0319(17) 0.0278(17) -0.0024(14) -0.0005(15) -0.0025(14)
C22 0.045(2) 0.0388(19) 0.033(2) -0.0029(16) -0.0067(16) -0.0001(15)
C23 0.060(3) 0.051(2) 0.0279(19) 0.0002(17) -0.0064(18) -0.0046(19)
C24 0.075(3) 0.057(3) 0.027(2) -0.0081(18) 0.011(2) -0.001(2)
C25 0.050(2) 0.045(2) 0.046(2) -0.0068(18) 0.0149(19) 0.0029(17)
C26 0.059(3) 0.089(4) 0.063(3) -0.009(3) -0.032(3) 0.015(3)
O2W 0.086(3) 0.095(3) 0.054(2) -0.009(2) -0.0170(19) 0.042(2)

loop_
_atom_type_symbol
_atom_type_description
_atom_type_scat_dispersion_real
_atom_type_scat_dispersion_imag
_atom_type_scat_source
C C 0.0033 0.0016 'International Tables Vol C Tables 4.2.6.8 and 6.1.1.4'
H H 0.0000 0.0000 'International Tables Vol C Tables 4.2.6.8 and 6.1.1.4'
Cl Cl 0.1484 0.1585 'International Tables Vol C Tables 4.2.6.8 and 6.1.1.4'
Dy Dy -0.1892 4.4098 'International Tables Vol C Tables 4.2.6.8 and 6.1.1.4'
N N 0.0061 0.0033 'International Tables Vol C Tables 4.2.6.8 and 6.1.1.4'
O O 0.0106 0.0060 'International Tables Vol C Tables 4.2.6.8 and 6.1.1.4'
Zn Zn 0.2839 1.4301 'International Tables Vol C Tables 4.2.6.8 and 6.1.1.4'

loop_
_geom_angle_atom_site_label_1
_geom_angle_atom_site_label_2
_geom_angle_atom_site_label_3
_geom_angle
O1W Dy1 O1 78.58(9)
O1W Dy1 O4 70.82(10)
O1W Dy1 O5 131.23(10)
O1W Dy1 O8 143.00(10)
O1W Dy1 O9 150.02(10)
O2 Dy1 O1 60.62(8)
O2 Dy1 O1W 80.12(10)
O2 Dy1 O4 125.35(8)
O2 Dy1 O5 145.76(9)
O2 Dy1 O8 83.19(9)
O2 Dy1 O9 75.10(9)
O3 Dy1 O1 127.04(8)
O3 Dy1 O1W 80.50(9)
O3 Dy1 O2 68.16(8)
O3 Dy1 O4 62.20(8)
O3 Dy1 O5 100.08(8)
O3 Dy1 O8 122.84(9)
O3 Dy1 O9 74.83(9)
O4 Dy1 O1 146.09(8)
O5 Dy1 O1 129.85(8)
O5 Dy1 O4 67.06(9)
O5 Dy1 O8 76.78(9)
O5 Dy1 O9 70.75(9)
O6 Dy1 O1 76.55(9)
O6 Dy1 O1W 78.69(10)
O6 Dy1 O2 135.07(9)
O6 Dy1 O3 144.09(10)
O6 Dy1 O4 83.35(10)
O6 Dy1 O5 73.20(9)
O6 Dy1 O8 90.62(10)
O6 Dy1 O9 131.13(9)
O8 Dy1 O1 64.46(8)
O8 Dy1 O4 143.57(9)
O8 Dy1 O9 49.83(8)
O9 Dy1 O1 103.00(9)
O9 Dy1 O4 110.78(9)
O2 Zn1 Cl1 107.86(8)
O2 Zn1 O3 78.24(9)
O2 Zn1 N1 87.83(12)
O2 Zn1 N2 141.44(12)
O3 Zn1 Cl1 105.51(8)
N1 Zn1 Cl1 114.52(11)
N1 Zn1 O3 139.94(13)
N2 Zn1 Cl1 110.32(11)
N2 Zn1 O3 86.60(11)
N2 Zn1 N1 81.36(14)
C1 O1 Dy1 124.5(2)
C2 O1 Dy1 115.44(19)
C2 O1 C1 117.1(3)
Dy1 O1W H1WA 109.8
Dy1 O1W H1WB 109.3
H1WA O1W H1WB 104.1
Zn1 O2 Dy1 105.21(10)
C7 O2 Dy1 130.4(2)
C7 O2 Zn1 123.6(2)
Zn1 O3 Dy1 105.53(9)
C17 O3 Dy1 130.4(2)
C17 O3 Zn1 118.8(2)
C16 O4 Dy1 115.3(2)
C16 O4 C18 116.7(3)
C18 O4 Dy1 125.9(2)
C19 O5 Dy1 132.2(2)
C21 O6 Dy1 141.2(2)
C22 O7 C26 118.0(4)
N3 O8 Dy1 100.0(2)
N3 O9 Dy1 93.7(2)
C8 N1 Zn1 126.9(3)
C8 N1 C9 120.1(4)
C9 N1 Zn1 113.1(3)
C10A N2 Zn1 113.6(4)
C10B N2 Zn1 109.9(3)
C11 N2 Zn1 124.6(3)
C11 N2 C10A 119.0(5)
C11 N2 C10B 124.3(4)
O9 N3 O8 116.3(3)
O10 N3 O8 120.8(3)
O10 N3 O9 122.8(3)
O1 C1 H1A 109.5
O1 C1 H1B 109.5
O1 C1 H1C 109.5
H1A C1 H1B 109.5
H1A C1 H1C 109.5
H1B C1 H1C 109.5
O1 C2 C7 112.9(3)
C3 C2 O1 126.5(4)
C3 C2 C7 120.6(4)
C2 C3 H3 120.0
C2 C3 C4 120.0(4)
C4 C3 H3 120.0
C3 C4 H4 119.8
C5 C4 C3 120.5(3)
C5 C4 H4 119.8
C4 C5 H5 119.3
C4 C5 C6 121.4(4)
C6 C5 H5 119.3
C5 C6 C7 119.1(4)
C5 C6 C8 118.1(4)
C7 C6 C8 122.7(3)
O2 C7 C2 116.9(3)
O2 C7 C6 124.6(3)
C2 C7 C6 118.4(3)
N1 C8 C6 124.4(4)
N1 C8 H8 117.8
C6 C8 H8 117.8
N1 C9 H9BC 108.7
N1 C9 H9BD 108.7
N1 C9 H9AA 109.6
N1 C9 H9AB 109.6
N1 C9 C10A 114.4(5)
H9BC C9 H9BD 107.6
H9AA C9 H9AB 108.1
C10A C9 H9BC 108.7
C10A C9 H9BD 108.7
C10B C9 N1 110.1(5)
C10B C9 H9AA 109.6
C10B C9 H9AB 109.6
N2 C10A C9 107.9(6)
N2 C10A H10A 110.1
N2 C10A H10B 110.1
C9 C10A H10A 110.1
C9 C10A H10B 110.1
H10A C10A H10B 108.4
N2 C10B H10C 108.7
N2 C10B H10D 108.7
C9 C10B N2 114.3(5)
C9 C10B H10C 108.7
C9 C10B H10D 108.7
H10C C10B H10D 107.6
N2 C11 H11 117.4
N2 C11 C12 125.3(3)
C12 C11 H11 117.4
C13 C12 C11 119.8(4)
C17 C12 C11 122.6(3)
C17 C12 C13 117.6(4)
C12 C13 H13 118.8
C14 C13 C12 122.3(4)
C14 C13 H13 118.8
C13 C14 H14 119.9
C13 C14 C15 120.3(4)
C15 C14 H14 119.9
C14 C15 H15 120.6
C16 C15 C14 118.8(4)
C16 C15 H15 120.6
O4 C16 C17 113.4(3)
C15 C16 O4 124.5(4)
C15 C16 C17 122.0(4)
O3 C17 C12 123.4(3)
O3 C17 C16 117.7(3)
C12 C17 C16 118.9(3)
O4 C18 H18A 109.5
O4 C18 H18B 109.5
O4 C18 H18C 109.5
H18A C18 H18B 109.5
H18A C18 H18C 109.5
H18B C18 H18C 109.5
O5 C19 H19 116.1
O5 C19 C20 127.7(3)
C20 C19 H19 116.1
C19 C20 C25 117.8(3)
C21 C20 C19 121.6(3)
C21 C20 C25 120.5(3)
O6 C21 C20 123.4(3)
O6 C21 C22 120.0(3)
C22 C21 C20 116.6(3)
O7 C22 C21 113.6(3)
O7 C22 C23 124.6(4)
C23 C22 C21 121.7(4)
C22 C23 H23 119.5
C22 C23 C24 121.0(4)
C24 C23 H23 119.5
C23 C24 H24 120.2
C25 C24 C23 119.7(4)
C25 C24 H24 120.2
C20 C25 H25 119.8
C24 C25 C20 120.4(4)
C24 C25 H25 119.8
O7 C26 H26A 109.5
O7 C26 H26B 109.5
O7 C26 H26C 109.5
H26A C26 H26B 109.5
H26A C26 H26C 109.5
H26B C26 H26C 109.5
H2WA O2W H2WB 109.6

loop_
_geom_bond_atom_site_label_1
_geom_bond_atom_site_label_2
_geom_bond_distance
Dy1 O1 2.692(2)
Dy1 O1W 2.343(3)
Dy1 O2 2.310(2)
Dy1 O3 2.272(2)
Dy1 O4 2.672(2)
Dy1 O5 2.416(2)
Dy1 O6 2.201(3)
Dy1 O8 2.457(3)
Dy1 O9 2.588(3)
Zn1 Cl1 2.2634(12)
Zn1 O2 2.019(2)
Zn1 O3 2.051(2)
Zn1 N1 2.045(4)
Zn1 N2 2.031(3)
O1 C1 1.422(5)
O1 C2 1.385(4)
O1W H1WA 0.8557
O1W H1WB 0.8555
O2 C7 1.321(4)
O3 C17 1.332(4)
O4 C16 1.388(5)
O4 C18 1.417(5)
O5 C19 1.246(5)
O6 C21 1.303(4)
O7 C22 1.378(5)
O7 C26 1.419(5)
O8 N3 1.254(4)
O9 N3 1.251(4)
O10 N3 1.219(4)
N1 C8 1.276(5)
N1 C9 1.444(5)
N2 C10A 1.451(11)
N2 C10B 1.529(9)
N2 C11 1.282(5)
C1 H1A 0.9600
C1 H1B 0.9600
C1 H1C 0.9600
C2 C3 1.379(5)
C2 C7 1.405(5)
C3 H3 0.9300
C3 C4 1.394(6)
C4 H4 0.9300
C4 C5 1.340(6)
C5 H5 0.9300
C5 C6 1.405(5)
C6 C7 1.412(5)
C6 C8 1.459(6)
C8 H8 0.9300
C9 H9BC 0.9700
C9 H9BD 0.9700
C9 H9AA 0.9700
C9 H9AB 0.9700
C9 C10A 1.577(12)
C9 C10B 1.384(9)
C10A H10A 0.9700
C10A H10B 0.9700
C10B H10C 0.9700
C10B H10D 0.9700
C11 H11 0.9300
C11 C12 1.440(6)
C12 C13 1.409(5)
C12 C17 1.400(5)
C13 H13 0.9300
C13 C14 1.362(7)
C14 H14 0.9300
C14 C15 1.381(7)
C15 H15 0.9300
C15 C16 1.380(5)
C16 C17 1.404(5)
C18 H18A 0.9600
C18 H18B 0.9600
C18 H18C 0.9600
C19 H19 0.9300
C19 C20 1.421(5)
C20 C21 1.412(5)
C20 C25 1.429(5)
C21 C22 1.408(5)
C22 C23 1.378(5)
C23 H23 0.9300
C23 C24 1.386(6)
C24 H24 0.9300
C24 C25 1.359(6)
C25 H25 0.9300
C26 H26A 0.9600
C26 H26B 0.9600
C26 H26C 0.9600
O2W H2WA 0.8501
O2W H2WB 0.8490

loop_
_geom_torsion_atom_site_label_1
_geom_torsion_atom_site_label_2
_geom_torsion_atom_site_label_3
_geom_torsion_atom_site_label_4
_geom_torsion
Dy1 O1 C2 C3 -167.1(3)
Dy1 O1 C2 C7 14.8(4)
Dy1 O2 C7 C2 -15.7(4)
Dy1 O2 C7 C6 162.6(2)
Dy1 O3 C17 C12 -169.6(2)
Dy1 O3 C17 C16 9.1(4)
Dy1 O4 C16 C15 171.5(3)
Dy1 O4 C16 C17 -7.3(4)
Dy1 O5 C19 C20 -6.3(6)
Dy1 O6 C21 C20 0.6(6)
Dy1 O6 C21 C22 -179.4(3)
Dy1 O8 N3 O9 -4.3(3)
Dy1 O8 N3 O10 175.5(3)
Dy1 O9 N3 O8 4.0(3)
Dy1 O9 N3 O10 -175.7(3)
Zn1 O2 C7 C2 152.9(2)
Zn1 O2 C7 C6 -28.7(4)
Zn1 O3 C17 C12 40.3(4)
Zn1 O3 C17 C16 -141.1(2)
Zn1 N1 C8 C6 1.5(6)
Zn1 N1 C9 C10A -3.2(6)
Zn1 N1 C9 C10B -33.9(6)
Zn1 N2 C10A C9 32.9(8)
Zn1 N2 C10B C9 -22.7(7)
Zn1 N2 C11 C12 -4.5(6)
O1 C2 C3 C4 -178.8(3)
O1 C2 C7 O2 -2.6(4)
O1 C2 C7 C6 179.0(3)
O4 C16 C17 O3 0.6(4)
O4 C16 C17 C12 179.3(3)
O5 C19 C20 C21 -2.8(6)
O5 C19 C20 C25 -179.7(4)
O6 C21 C22 O7 -0.5(5)
O6 C21 C22 C23 178.2(4)
O7 C22 C23 C24 177.9(4)
N1 C9 C10A N2 -18.8(9)
N1 C9 C10B N2 36.7(8)
N2 C11 C12 C13 163.7(4)
N2 C11 C12 C17 -17.8(6)
C1 O1 C2 C3 -5.4(5)
C1 O1 C2 C7 176.6(3)
C2 C3 C4 C5 -0.1(6)
C3 C2 C7 O2 179.2(3)
C3 C2 C7 C6 0.8(5)
C3 C4 C5 C6 1.1(6)
C4 C5 C6 C7 -1.1(6)
C4 C5 C6 C8 -178.3(4)
C5 C6 C7 O2 -178.1(3)
C5 C6 C7 C2 0.2(5)
C5 C6 C8 N1 -167.0(4)
C7 C2 C3 C4 -0.8(5)
C7 C6 C8 N1 15.9(6)
C8 N1 C9 C10A 177.0(6)
C8 N1 C9 C10B 146.4(5)
C8 C6 C7 O2 -1.1(5)
C8 C6 C7 C2 177.2(3)
C9 N1 C8 C6 -178.8(4)
C10A N2 C11 C12 -164.1(6)
C10B N2 C11 C12 161.9(5)
C11 N2 C10A C9 -165.3(5)
C11 N2 C10B C9 169.2(5)
C11 C12 C13 C14 -177.2(4)
C11 C12 C17 O3 -2.9(5)
C11 C12 C17 C16 178.5(3)
C12 C13 C14 C15 -2.8(6)
C13 C12 C17 O3 175.6(3)
C13 C12 C17 C16 -3.0(5)
C13 C14 C15 C16 0.1(6)
C14 C15 C16 O4 -177.7(3)
C14 C15 C16 C17 1.0(6)
C15 C16 C17 O3 -178.2(3)
C15 C16 C17 C12 0.5(5)
C17 C12 C13 C14 4.2(6)
C18 O4 C16 C15 -24.1(6)
C18 O4 C16 C17 157.1(4)
C19 C20 C21 O6 6.1(5)
C19 C20 C21 C22 -174.0(3)
C19 C20 C25 C24 175.3(4)
C20 C21 C22 O7 179.6(3)
C20 C21 C22 C23 -1.8(5)
C21 C20 C25 C24 -1.6(6)
C21 C22 C23 C24 -0.6(6)
C22 C23 C24 C25 1.9(6)
C23 C24 C25 C20 -0.8(6)
C25 C20 C21 O6 -177.1(3)
C25 C20 C21 C22 2.8(5)
C26 O7 C22 C21 -172.7(4)
C26 O7 C22 C23 8.7(6)
